data_1560924
loop_
_publ_author_name
'Cramer, Alisha J.'
'Cole, Jacqueline M.'

_publ_section_title
;
 Host-guest prospects of neodymium and gadolinium ultraphosphate
 frameworks for nuclear waste storage: Multi-temperature topological
 analysis of nanoporous cages in RP5O14
;
_journal_name_full 'Journal of Solid State Chemistry'
_journal_page_first 250
_journal_page_last 257
_journal_paper_doi 10.1016/j.jssc.2018.07.020
_journal_volume 266
_journal_year 2018
_chemical_formula_sum 'Gd O14 P5'
_chemical_formula_weight 536.10
_space_group_IT_number 53
_space_group_name_Hall '-P 2ac 2'
_space_group_name_H-M_alt 'P m n a'
_symmetry_cell_setting orthorhombic
_symmetry_space_group_name_H-M 'P m n a'
_atom_sites_solution_hydrogens none
_atom_sites_solution_primary direct
_atom_sites_solution_secondary difmap
_audit_creation_method SHELXL-97
_cell_angle_alpha 90.00
_cell_angle_beta 90.00
_cell_angle_gamma 90.00
_cell_formula_units_Z 4
_cell_length_a 13.010(3)
_cell_length_b 8.7030(17)
_cell_length_c 8.9600(18)
_cell_measurement_reflns_used 512
_cell_measurement_temperature 470(2)
_cell_measurement_theta_max 28.28
_cell_measurement_theta_min 2.0
_cell_volume 1014.5(4)
_computing_cell_refinement
;
Rigaku CrystalClear-SM Expert 2.0
;
_computing_data_collection 'Rigaku CrystalClear-SM Expert 2.0'
_computing_data_reduction
;
Rigaku CrystalClear-SM Expert 2.0
;
_computing_molecular_graphics
;
SHELXTL-PLUS (Sheldrick, 1995)
;
_computing_publication_material 'SHELXL-97 (Sheldrick, 1997)'
_computing_structure_refinement 'SHELXL-97 (Sheldrick, 1997)'
_computing_structure_solution 'SHELXS-97 (Sheldrick, 1990)'
_diffrn_ambient_temperature 470(2)
_diffrn_measured_fraction_theta_full 0.849
_diffrn_measured_fraction_theta_max 0.849
_diffrn_measurement_device_type 'Rigaku Saturn 724+ CCD'
_diffrn_measurement_method '\w scans'
_diffrn_radiation_monochromator graphite
_diffrn_radiation_source 'fine-focus sealed tube'
_diffrn_radiation_type MoK\a
_diffrn_radiation_wavelength 0.71073
_diffrn_reflns_av_R_equivalents 0.0329
_diffrn_reflns_av_sigmaI/netI 0.0218
_diffrn_reflns_limit_h_max 17
_diffrn_reflns_limit_h_min -17
_diffrn_reflns_limit_k_max 6
_diffrn_reflns_limit_k_min -11
_diffrn_reflns_limit_l_max 12
_diffrn_reflns_limit_l_min -6
_diffrn_reflns_number 3801
_diffrn_reflns_theta_full 30.64
_diffrn_reflns_theta_max 30.64
_diffrn_reflns_theta_min 3.26
_diffrn_standards_decay_% 0
_diffrn_standards_interval_count 0
_diffrn_standards_interval_time 0
_diffrn_standards_number 0
_exptl_absorpt_coefficient_mu 7.414
_exptl_absorpt_correction_T_max 0.105
_exptl_absorpt_correction_T_min 0.069
_exptl_absorpt_correction_type empirical
_exptl_absorpt_process_details
;
T. Higashi, ABSCOR, empirical absorption correction
;
_exptl_crystal_colour colourless
_exptl_crystal_density_diffrn 3.510
_exptl_crystal_density_method 'not measured'
_exptl_crystal_description block
_exptl_crystal_F_000 1004
_exptl_crystal_size_max 0.4
_exptl_crystal_size_mid 0.4
_exptl_crystal_size_min 0.3
_refine_diff_density_max 1.559
_refine_diff_density_min -0.951
_refine_diff_density_rms 0.182
_refine_ls_extinction_coef 0.0169(8)
_refine_ls_extinction_expression Fc^*^=kFc[1+0.001xFc^2^\l^3^/sin(2\q)]^-1/4^
_refine_ls_extinction_method SHELXL
_refine_ls_goodness_of_fit_ref 1.231
_refine_ls_hydrogen_treatment none
_refine_ls_matrix_type full
_refine_ls_number_parameters 99
_refine_ls_number_reflns 1391
_refine_ls_number_restraints 0
_refine_ls_restrained_S_all 1.231
_refine_ls_R_factor_all 0.0249
_refine_ls_R_factor_gt 0.0248
_refine_ls_shift/su_max 0.000
_refine_ls_shift/su_mean 0.000
_refine_ls_structure_factor_coef Fsqd
_refine_ls_weighting_details 'calc w=1/[\s^2^(Fo^2^)+(0.0372P)^2^+1.5668P] where P=(Fo^2^+2Fc^2^)/3'
_refine_ls_weighting_scheme calc
_refine_ls_wR_factor_gt 0.0674
_refine_ls_wR_factor_ref 0.0675
_reflns_number_gt 1387
_reflns_number_total 1391
_reflns_threshold_expression >2sigma(I)
_cod_data_source_file 2gd470d2-2a.cif
_cod_data_source_block 2gd470d2-2a
_cod_original_cell_volume 1014.5(3)
_cod_original_sg_symbol_H-M Pmna
_cod_database_code 1560924

loop_
_symmetry_equiv_pos_as_xyz
'x, y, z'
'-x+1/2, -y, z+1/2'
'-x+1/2, y, -z+1/2'
'x, -y, -z'
'-x, -y, -z'
'x-1/2, y, -z-1/2'
'x-1/2, -y, z-1/2'
'-x, y, z'

loop_
_atom_site_label
_atom_site_type_symbol
_atom_site_fract_x
_atom_site_fract_y
_atom_site_fract_z
_atom_site_U_iso_or_equiv
_atom_site_adp_type
_atom_site_occupancy
_atom_site_symmetry_multiplicity
_atom_site_calc_flag
_atom_site_refinement_flags
_atom_site_disorder_assembly
_atom_site_disorder_group
Gd1 Gd 0.5000 0.72299(2) 0.18983(2) 0.01056(12) Uani 1 2 d S . .
P1 P 0.66490(6) 0.23661(9) 0.45101(9) 0.01129(17) Uani 1 1 d . . .
P2 P 0.5000 0.31500(13) 0.24506(11) 0.0110(2) Uani 1 2 d S . .
P3 P 0.82759(8) 0.0000 0.5000 0.0108(2) Uani 1 2 d S . .
P4 P 0.29799(8) 0.5000 0.0000 0.0122(2) Uani 1 2 d S . .
O1 O 0.5000 0.4691(4) 0.3116(3) 0.0192(7) Uani 1 2 d S . .
O2 O 0.5942(2) 0.2147(3) 0.3119(3) 0.0190(6) Uani 1 1 d . . .
O3 O 0.6131(2) 0.7721(3) 0.4044(3) 0.0252(6) Uani 1 1 d . . .
O4 O 0.2189(2) 0.3907(3) 0.0859(3) 0.0264(6) Uani 1 1 d . . .
O5 O 0.7473(2) 0.1125(3) 0.4176(3) 0.0238(5) Uani 1 1 d . . .
O6 O 0.38271(19) 0.9188(3) 0.1190(3) 0.0214(5) Uani 1 1 d . . .
O7 O 0.5000 0.7093(5) -0.0823(4) 0.0246(8) Uani 1 2 d S . .
O8 O 0.35175(19) 0.5868(3) 0.1168(3) 0.0229(5) Uani 1 1 d . . .

loop_
_atom_site_aniso_label
_atom_site_aniso_U_11
_atom_site_aniso_U_22
_atom_site_aniso_U_33
_atom_site_aniso_U_23
_atom_site_aniso_U_13
_atom_site_aniso_U_12
Gd1 0.01173(14) 0.00968(17) 0.01028(15) 0.00010(6) 0.000 0.000
P1 0.0121(4) 0.0100(4) 0.0117(4) 0.0001(2) -0.0002(3) 0.0010(3)
P2 0.0129(4) 0.0107(5) 0.0095(4) 0.0009(4) 0.000 0.000
P3 0.0114(4) 0.0077(5) 0.0134(4) 0.0002(3) 0.000 0.000
P4 0.0111(4) 0.0096(5) 0.0159(4) -0.0001(4) 0.000 0.000
O1 0.0265(18) 0.0110(17) 0.0201(16) 0.0014(11) 0.000 0.000
O2 0.0176(12) 0.0158(14) 0.0237(14) -0.0052(8) -0.0075(8) 0.0048(8)
O3 0.0310(14) 0.0292(15) 0.0155(12) 0.0023(9) -0.0104(11) -0.0038(10)
O4 0.0358(14) 0.0196(13) 0.0240(12) -0.0056(10) 0.0111(10) -0.0141(11)
O5 0.0246(12) 0.0278(14) 0.0189(11) 0.0012(10) 0.0003(9) 0.0160(11)
O6 0.0252(11) 0.0170(12) 0.0219(11) 0.0027(9) -0.0049(9) 0.0079(10)
O7 0.035(2) 0.029(2) 0.0103(15) 0.0003(13) 0.000 0.000
O8 0.0212(11) 0.0217(13) 0.0259(12) -0.0029(10) -0.0068(9) -0.0060(9)

loop_
_atom_type_symbol
_atom_type_description
_atom_type_scat_dispersion_real
_atom_type_scat_dispersion_imag
_atom_type_scat_source
O O 0.0106 0.0060 'International Tables Vol C Tables 4.2.6.8 and 6.1.1.4'
P P 0.1023 0.0942 'International Tables Vol C Tables 4.2.6.8 and 6.1.1.4'
Gd Gd -0.1653 3.9035 'International Tables Vol C Tables 4.2.6.8 and 6.1.1.4'

loop_
_geom_angle_atom_site_label_1
_geom_angle_atom_site_label_2
_geom_angle_atom_site_label_3
_geom_angle
_geom_angle_site_symmetry_1
_geom_angle_site_symmetry_3
O8 Gd1 O8 109.86(13) . 8_655
O8 Gd1 O6 144.40(9) . 8_655
O8 Gd1 O6 76.16(9) 8_655 8_655
O8 Gd1 O6 76.16(9) . .
O8 Gd1 O6 144.40(9) 8_655 .
O6 Gd1 O6 80.01(13) 8_655 .
O8 Gd1 O7 72.43(8) . .
O8 Gd1 O7 72.43(8) 8_655 .
O6 Gd1 O7 76.59(9) 8_655 .
O6 Gd1 O7 76.59(9) . .
O8 Gd1 O3 142.59(9) . .
O8 Gd1 O3 79.33(10) 8_655 .
O6 Gd1 O3 72.52(9) 8_655 .
O6 Gd1 O3 117.96(9) . .
O7 Gd1 O3 142.16(8) . .
O8 Gd1 O3 79.33(10) . 8_655
O8 Gd1 O3 142.59(9) 8_655 8_655
O6 Gd1 O3 117.96(9) 8_655 8_655
O6 Gd1 O3 72.52(9) . 8_655
O7 Gd1 O3 142.16(8) . 8_655
O3 Gd1 O3 73.51(15) . 8_655
O8 Gd1 O1 70.84(7) . .
O8 Gd1 O1 70.84(7) 8_655 .
O6 Gd1 O1 139.64(7) 8_655 .
O6 Gd1 O1 139.64(7) . .
O7 Gd1 O1 113.48(12) . .
O3 Gd1 O1 79.02(9) . .
O3 Gd1 O1 79.02(9) 8_655 .
O3 P1 O4 116.27(16) 4_566 6_656
O3 P1 O5 116.98(16) 4_566 .
O4 P1 O5 104.39(17) 6_656 .
O3 P1 O2 115.43(18) 4_566 .
O4 P1 O2 101.67(15) 6_656 .
O5 P1 O2 99.69(14) . .
O1 P2 O7 122.2(2) . 5_665
O1 P2 O2 110.02(12) . .
O7 P2 O2 106.77(14) 5_665 .
O1 P2 O2 110.02(12) . 8_655
O7 P2 O2 106.77(14) 5_665 8_655
O2 P2 O2 98.4(2) . 8_655
O6 P3 O6 121.5(2) 6_646 7_666
O6 P3 O5 106.07(13) 6_646 .
O6 P3 O5 110.94(14) 7_666 .
O6 P3 O5 110.94(14) 6_646 4_556
O6 P3 O5 106.07(13) 7_666 4_556
O5 P3 O5 99.1(2) . 4_556
O8 P4 O8 123.1(2) . 4_565
O8 P4 O4 110.09(14) . 4_565
O8 P4 O4 105.66(14) 4_565 4_565
O8 P4 O4 105.66(14) . .
O8 P4 O4 110.09(14) 4_565 .
O4 P4 O4 99.9(2) 4_565 .
P2 O1 Gd1 129.76(17) . .
P1 O2 P2 132.51(17) . .
P1 O3 Gd1 163.70(18) 4_566 .
P1 O4 P4 134.77(17) 6_556 .
P1 O5 P3 141.55(17) . .
P3 O6 Gd1 148.70(15) 6_566 .
P2 O7 Gd1 174.5(3) 5_665 .
P4 O8 Gd1 147.86(16) . .

loop_
_geom_bond_atom_site_label_1
_geom_bond_atom_site_label_2
_geom_bond_distance
_geom_bond_site_symmetry_2
Gd1 O8 2.357(2) .
Gd1 O8 2.357(2) 8_655
Gd1 O6 2.374(2) 8_655
Gd1 O6 2.374(2) .
Gd1 O7 2.441(4) .
Gd1 O3 2.458(3) .
Gd1 O3 2.458(3) 8_655
Gd1 O1 2.464(4) .
P1 O3 1.462(3) 4_566
P1 O4 1.549(3) 6_656
P1 O5 1.550(3) .
P1 O2 1.561(3) .
P2 O1 1.468(4) .
P2 O7 1.474(4) 5_665
P2 O2 1.619(3) .
P2 O2 1.619(3) 8_655
P3 O6 1.467(2) 6_646
P3 O6 1.467(2) 7_666
P3 O5 1.611(2) .
P3 O5 1.611(2) 4_556
P4 O8 1.468(2) .
P4 O8 1.468(2) 4_565
P4 O4 1.599(3) 4_565
P4 O4 1.599(3) .
O3 P1 1.462(3) 4_566
O4 P1 1.549(3) 6_556
O6 P3 1.467(2) 6_566
O7 P2 1.474(4) 5_665

_cod_database_fobs_code 1560924
